data_4349390
loop_
_publ_author_name
'Sadikin, Yolanda'
'Schouwink, Pascal'
'Brighi, Matteo'
'\/Lodziana, Zbigniew'
'\<Cern\'y, Radovan'

_publ_section_title
;
 Modified Anion Packing of Na<sub>2</sub>B<sub>12</sub>H<sub>12</sub> in
 Close to Room Temperature Superionic Conductors.
;
_journal_issue 9
_journal_name_full 'Inorganic chemistry'
_journal_page_first 5006
_journal_page_last 5016
_journal_paper_doi 10.1021/acs.inorgchem.7b00013
_journal_volume 56
_journal_year 2017
_chemical_formula_sum 'B12 Cs H12 Na'
_chemical_formula_weight 297.71
_chemical_name_mineral ?h-NaCs(B12H12)?
_space_group_IT_number 186
_space_group_name_Hall 'P 6c -2c'
_space_group_name_H-M_alt 'P 63 m c'
_symmetry_cell_setting hexagonal
_symmetry_space_group_name_H-M 'P 63 m c'
_cell_angle_alpha 90
_cell_angle_beta 90
_cell_angle_gamma 120
_cell_formula_units_Z 2
_cell_length_a 7.6227(5)
_cell_length_b 7.6227(5)
_cell_length_c 12.280488
_cell_measurement_temperature 805
_cell_volume 617.97(6)
_diffrn_ambient_temperature 805
_diffrn_detector_type Pilatus
_diffrn_measurement_device_type 'one-axis goniometer'
_pd_meas_2theta_range_inc 0.00376
_pd_meas_2theta_range_max 36
_pd_meas_2theta_range_min 3.599
_pd_meas_number_of_points 8618
_pd_meas_scan_method fixed
_pd_proc_2theta_range_inc 0.004
_pd_proc_2theta_range_max 36
_pd_proc_2theta_range_min 3.599
_pd_proc_ls_background_function 'Chebychev polynomial'
_pd_proc_ls_profile_function TCHZ
_pd_proc_ls_prof_R_factor 0.35
_pd_proc_ls_prof_wR_expected 0.02
_pd_proc_ls_prof_wR_factor 0.26
_pd_spec_mounting ' capillary'
_pd_spec_mount_mode transmission
_pd_spec_shape cylinder
_refine_ls_goodness_of_fit_all 17.
_refine_ls_hydrogen_treatment refxyz
_refine_ls_number_parameters 101
_refine_ls_R_I_factor 0.05
_cod_data_source_file h-NaCs(B12H12)_Rietveld_805K.cif
_cod_data_source_block h-NaCsB12H12
_cod_original_cell_volume 617.96(7)
_cod_original_sg_symbol_H-M P63mc
_cod_original_formula_sum 'B12  Cs1 H12 Na1'
_cod_database_code 4349390

loop_
_symmetry_equiv_pos_as_xyz
'x, y, z '
'-x, -y, z+1/2 '
'-x+y, -x, z '
'-x+y, y, z '
'-y, -x, z '
'-y, x-y, z '
'y, -x+y, z+1/2 '
'y, x, z+1/2 '
'x-y, -y, z+1/2 '
'x-y, x, z+1/2 '
'-x, -x+y, z+1/2 '
'x, x-y, z '

loop_
_atom_site_label
_atom_site_type_symbol
_atom_site_symmetry_multiplicity
_atom_site_fract_x
_atom_site_fract_y
_atom_site_fract_z
_atom_site_occupancy
_atom_site_B_iso_or_equiv
Cs1 Cs 0 0.090(3) 0.084(3) 0.067(5) 0.166667 4.0(3)
Na2 Na 0 0.3333333 0.6666667 0.747(6) 1 4.0(11)
B1 B 0 0.218641 0.513823 0.424871 0.166667 0.2(19)
H2 H 0 0.137836 0.403991 0.502549 0.166667 0.2(19)
B3 B 0 0.409898 0.500902 0.347911 0.166667 0.2(19)
H4 H 0 0.466229 0.381803 0.370408 0.166667 0.2(19)
B5 B 0 0.473745 0.71667 0.430428 0.166667 0.2(19)
H6 H 0 0.576102 0.752165 0.51201 0.166667 0.2(19)
B7 B 0 0.494815 0.914075 0.344115 0.166667 0.2(19)
H8 H 0 0.612015 1.091254 0.363915 0.166667 0.2(19)
B9 B 0 0.167776 0.419882 0.288959 0.166667 0.2(19)
H10 H 0 0.050249 0.242796 0.269126 0.166667 0.2(19)
B11 B 0 0.188931 0.617303 0.202629 0.166667 0.2(19)
H12 H 0 0.086994 0.581681 0.120873 0.166667 0.2(19)
B13 B 0 0.3914 0.564834 0.210506 0.166667 0.2(19)
H14 H 0 0.434676 0.491801 0.134457 0.166667 0.2(19)
B15 B 0 0.580683 0.748389 0.297741 0.166667 0.2(19)
H16 H 0 0.75938 0.806741 0.284279 0.166667 0.2(19)
B17 B 0 0.082166 0.585781 0.335028 0.166667 0.2(19)
H18 H 0 -0.096493 0.527793 0.348331 0.166667 0.2(19)
B19 B 0 0.271239 0.769081 0.422453 0.166667 0.2(19)
H20 H 0 0.228137 0.842319 0.498475 0.166667 0.2(19)
B21 B 0 0.444035 0.820381 0.208168 0.166667 0.2(19)
H22 H 0 0.524879 0.930341 0.130539 0.166667 0.2(19)
B23 B 0 0.252817 0.833373 0.28528 0.166667 0.2(19)
H24 H 0 0.196606 0.952582 0.262819 0.166667 0.2(19)

loop_
_diffrn_radiation_type
_diffrn_radiation_wavelength
synchrotron 0.69852
